data_7718729
loop_
_publ_author_name
'Kumar, Anuj'
'Murugavel, Ramaswamy'

_publ_section_title
;
 Thermally labile mono-alkyl phosphates and their alkali metal
 derivatives: synthesis and solid-state supramolecular aggregation.
;
_journal_issue 27
_journal_name_full 'Dalton transactions (Cambridge, England : 2003)'
_journal_page_first 10691
_journal_page_last 10709
_journal_paper_doi 10.1039/d5dt00255a
_journal_volume 54
_journal_year 2025
_chemical_formula_moiety 'C2 H2 F3 O4 P, H2 O, 2(C6 H14 N)'
_chemical_formula_sum 'C14 H32 F3 N2 O5 P'
_chemical_formula_weight 396.38
_space_group_crystal_system monoclinic
_space_group_IT_number 15
_space_group_name_Hall '-C 2yc'
_space_group_name_H-M_alt 'C 1 2/c 1'
_atom_sites_solution_hydrogens mixed
_atom_sites_solution_primary dual
_audit_creation_date 2024-10-07
_audit_creation_method
;
Olex2 1.5-ac6-016
(compiled 2024.01.13 svn.r2f8d729c for Rigaku Oxford Diffraction, GUI svn.r6897)
;
_audit_update_record
;
2024-10-08 deposited with the CCDC.	2025-05-15 downloaded from the CCDC.
;
_cell_angle_alpha 90
_cell_angle_beta 131.55(3)
_cell_angle_gamma 90
_cell_formula_units_Z 8
_cell_length_a 33.849(7)
_cell_length_b 6.3251(5)
_cell_length_c 25.455(5)
_cell_measurement_reflns_used 5963
_cell_measurement_temperature 150
_cell_measurement_theta_max 28.3610
_cell_measurement_theta_min 2.1290
_cell_volume 4079(2)
_computing_cell_refinement 'CrysAlisPro 1.171.38.43 (Rigaku OD, 2015)'
_computing_data_collection 'CrysAlisPro 1.171.38.43 (Rigaku OD, 2015)'
_computing_data_reduction 'CrysAlisPro 1.171.38.43 (Rigaku OD, 2015)'
_computing_molecular_graphics 'Olex2 1.5-ac6-016 (Dolomanov et al., 2009)'
_computing_publication_material 'Olex2 1.5-ac6-016 (Dolomanov et al., 2009)'
_computing_structure_refinement 'SHELXL 2018/3 (Sheldrick, 2015)'
_computing_structure_solution 'SHELXT  (Sheldrick, 2015)'
_diffrn_ambient_temperature 150
_diffrn_detector_area_resol_mean 28.5714
_diffrn_detector_type 'Rigaku Saturn724+'
_diffrn_measured_fraction_theta_full 0.980
_diffrn_measured_fraction_theta_max 0.980
_diffrn_measurement_details
;
List of Runs (angles in degrees, time in seconds):

  # Type    Start    End  Width  t~exp~   \w     \q     \k     \f   Frames
#--------------------------------------------------------------------------
  1  \w    -96.00  19.00   0.50    8.00    --  -20.00 -72.00 -36.00  230
  2  \w    -28.50  65.50   0.50    8.00    --  -20.00  72.00-108.00  188
  3  \w   -110.00 -33.50   0.50    8.00    --  -20.00   0.00 -36.00  153
;
_diffrn_measurement_device 'abstract diffractometer'
_diffrn_measurement_device_type 'dtrek-CrysAlisPro-abstract goniometer imported rigaku-d*trek images'
_diffrn_measurement_method '\w scans'
_diffrn_measurement_specimen_support 'Mitegen 50um'
_diffrn_radiation_type MoK\a
_diffrn_radiation_wavelength 0.71073
_diffrn_reflns_av_R_equivalents 0.0781
_diffrn_reflns_av_unetI/netI 0.0863
_diffrn_reflns_Laue_measured_fraction_full 0.980
_diffrn_reflns_Laue_measured_fraction_max 0.980
_diffrn_reflns_limit_h_max 40
_diffrn_reflns_limit_h_min -26
_diffrn_reflns_limit_k_max 7
_diffrn_reflns_limit_k_min -7
_diffrn_reflns_limit_l_max 26
_diffrn_reflns_limit_l_min -30
_diffrn_reflns_number 10542
_diffrn_reflns_point_group_measured_fraction_full 0.980
_diffrn_reflns_point_group_measured_fraction_max 0.980
_diffrn_reflns_theta_full 24.998
_diffrn_reflns_theta_max 24.998
_diffrn_reflns_theta_min 2.138
_exptl_absorpt_coefficient_mu 0.186
_exptl_absorpt_correction_T_max 1.00000
_exptl_absorpt_correction_T_min 0.42556
_exptl_absorpt_correction_type multi-scan
_exptl_absorpt_process_details
;
CrysAlisPro 1.171.38.43 (Rigaku Oxford Diffraction, 2015)
Empirical absorption correction using spherical harmonics,
 implemented in SCALE3 ABSPACK scaling algorithm.
;
_exptl_crystal_colour colourless
_exptl_crystal_colour_primary colourless
_exptl_crystal_density_diffrn 1.291
_exptl_crystal_description block
_exptl_crystal_F_000 1696
_exptl_crystal_size_max 0.099
_exptl_crystal_size_mid 0.068
_exptl_crystal_size_min 0.058
_refine_diff_density_max 0.291
_refine_diff_density_min -0.500
_refine_diff_density_rms 0.070
_refine_ls_extinction_method none
_refine_ls_goodness_of_fit_ref 1.035
_refine_ls_hydrogen_treatment constr
_refine_ls_matrix_type full
_refine_ls_number_parameters 231
_refine_ls_number_reflns 3528
_refine_ls_number_restraints 0
_refine_ls_restrained_S_all 1.035
_refine_ls_R_factor_all 0.0998
_refine_ls_R_factor_gt 0.0614
_refine_ls_shift/su_max 0.003
_refine_ls_shift/su_mean 0.000
_refine_ls_structure_factor_coef Fsqd
_refine_ls_weighting_details 'w=1/[\s^2^(Fo^2^)+(0.0551P)^2^+5.2133P] where P=(Fo^2^+2Fc^2^)/3'
_refine_ls_weighting_scheme calc
_refine_ls_wR_factor_gt 0.1320
_refine_ls_wR_factor_ref 0.1617
_reflns_Friedel_coverage 0.000
_reflns_number_gt 2320
_reflns_number_total 3528
_reflns_threshold_expression 'I > 2\s(I)'
_cod_data_source_file d5dt00255a2.cif
_cod_data_source_block rm-ak-00-50_mo
_cod_depositor_comments 'Adding full bibliography for 7718729--7718735.cif.'
_cod_original_cell_volume 4078.7(19)
_cod_database_code 7718729
_shelx_shelxl_version_number 2018/3
_shelx_space_group_comment
;
The symmetry employed for this shelxl refinement is uniquely defined
by the following loop, which should always be used as a source of
symmetry information in preference to the above space-group names.
They are only intended as comments.
;
_shelx_estimated_absorpt_t_max 0.989
_shelx_estimated_absorpt_t_min 0.982
_olex2_refinement_description
;
1. Fixed Uiso
 At 1.2 times of:
  All C(H) groups, All C(H,H) groups, All N(H,H,H) groups
 At 1.5 times of:
  All O(H,H) groups
2.a Free rotating group:
 O5(H5C,H5D)
2.b Ternary CH refined with riding coordinates:
 C3(H3), C9(H9)
2.c Secondary CH2 refined with riding coordinates:
 C1(H1D,H1E), C4(H4A,H4B), C5(H5A,H5B), C6(H6A,H6B), C7(H7A,H7B), C8(H8A,H8B),
 C10(H10A,H10B), C11(H11A,H11B), C12(H12A,H12B), C13(H13A,H13B), C14(H14A,H14B)
2.d Idealised Me refined as rotating group:
 N1(H1A,H1B,H1C), N2(H2A,H2B,H2C)
;
_olex2_submission_special_instructions 'No special instructions were received'
_oxdiff_exptl_absorpt_empirical_details
;
Empirical correction (ABSPACK) includes:
- Absorption correction using spherical harmonics
- Frame scaling
- Detector area scaling
;

loop_
_space_group_symop_operation_xyz
'x, y, z'
'-x, y, -z+1/2'
'x+1/2, y+1/2, z'
'-x+1/2, y+1/2, -z+1/2'
'-x, -y, -z'
'x, -y, z-1/2'
'-x+1/2, -y+1/2, -z'
'x+1/2, -y+1/2, z-1/2'

loop_
_atom_site_label
_atom_site_type_symbol
_atom_site_fract_x
_atom_site_fract_y
_atom_site_fract_z
_atom_site_U_iso_or_equiv
_atom_site_adp_type
_atom_site_occupancy
_atom_site_site_symmetry_order
_atom_site_calc_flag
_atom_site_refinement_flags_posn
_atom_site_refinement_flags_adp
_atom_site_refinement_flags_occupancy
_atom_site_disorder_assembly
_atom_site_disorder_group
P1 P 0.75710(4) 0.24970(12) 0.64147(4) 0.0217(3) Uani 1 1 d . . . . .
F1 F 0.93451(12) 0.2122(6) 0.71881(16) 0.1030(13) Uani 1 1 d . . . . .
F2 F 0.90089(14) 0.5002(6) 0.71810(19) 0.1045(12) Uani 1 1 d . . . . .
F3 F 0.93006(11) 0.2689(6) 0.79775(14) 0.0938(11) Uani 1 1 d . . . . .
O1 O 0.82090(10) 0.2881(3) 0.69673(12) 0.0298(6) Uani 1 1 d . . . . .
O2 O 0.73976(9) 0.3826(3) 0.67206(11) 0.0265(6) Uani 1 1 d . . . . .
O3 O 0.74885(10) 0.0144(3) 0.64165(11) 0.0278(6) Uani 1 1 d . . . . .
O4 O 0.73616(10) 0.3274(3) 0.57061(11) 0.0260(6) Uani 1 1 d . . . . .
C1 C 0.85129(15) 0.1919(6) 0.6840(2) 0.0380(9) Uani 1 1 d . . . . .
H1D H 0.833888 0.210039 0.634107 0.046 Uiso 1 1 calc R U . . .
H1E H 0.854785 0.038686 0.694165 0.046 Uiso 1 1 calc R U . . .
C2 C 0.90385(19) 0.2920(9) 0.7296(3) 0.0616(14) Uani 1 1 d . . . . .
O5 O 0.78828(13) 0.4735(4) 0.52752(15) 0.0457(8) Uani 1 1 d G . . . .
H5C H 0.774040 0.434091 0.543851 0.069 Uiso 1 1 d G U . . .
H5D H 0.784179 0.376930 0.500880 0.069 Uiso 1 1 d G U . . .
N1 N 0.78571(11) 0.7465(4) 0.74939(13) 0.0235(7) Uani 1 1 d . . . . .
H1A H 0.777357 0.853023 0.719474 0.028 Uiso 1 1 calc R U . . .
H1B H 0.773304 0.778018 0.771077 0.028 Uiso 1 1 calc R U . . .
H1C H 0.770778 0.623939 0.724849 0.028 Uiso 1 1 calc R U . . .
C3 C 0.84411(14) 0.7213(5) 0.80303(17) 0.0256(8) Uani 1 1 d . . . . .
H3 H 0.857195 0.685798 0.778576 0.031 Uiso 1 1 calc R U . . .
C4 C 0.85754(15) 0.5389(5) 0.85177(18) 0.0309(9) Uani 1 1 d . . . . .
H4A H 0.841357 0.564950 0.872298 0.037 Uiso 1 1 calc R U . . .
H4B H 0.842601 0.405988 0.824414 0.037 Uiso 1 1 calc R U . . .
C5 C 0.91663(16) 0.5151(5) 0.91013(19) 0.0372(10) Uani 1 1 d . . . . .
H5A H 0.932274 0.472991 0.889865 0.045 Uiso 1 1 calc R U . . .
H5B H 0.924100 0.401716 0.942477 0.045 Uiso 1 1 calc R U . . .
C6 C 0.94207(17) 0.7201(6) 0.9511(2) 0.0435(10) Uani 1 1 d . . . . .
H6A H 0.928747 0.756527 0.974761 0.052 Uiso 1 1 calc R U . . .
H6B H 0.980802 0.701294 0.987572 0.052 Uiso 1 1 calc R U . . .
C7 C 0.92939(17) 0.8983(6) 0.9018(2) 0.0446(10) Uani 1 1 d . . . . .
H7A H 0.945013 0.865993 0.880833 0.054 Uiso 1 1 calc R U . . .
H7B H 0.945341 1.031411 0.928775 0.054 Uiso 1 1 calc R U . . .
C8 C 0.86978(15) 0.9279(5) 0.84329(18) 0.0325(9) Uani 1 1 d . . . . .
H8A H 0.854472 0.972844 0.863779 0.039 Uiso 1 1 calc R U . . .
H8B H 0.862583 1.039829 0.810726 0.039 Uiso 1 1 calc R U . . .
N2 N 0.80808(11) 0.2298(4) 0.96823(14) 0.0258(7) Uani 1 1 d . . . . .
H2A H 0.794024 0.314858 0.930621 0.031 Uiso 1 1 calc R U . . .
H2B H 0.801915 0.287053 0.995014 0.031 Uiso 1 1 calc R U . . .
H2C H 0.792891 0.099648 0.953012 0.031 Uiso 1 1 calc R U . . .
C9 C 0.86619(15) 0.2099(5) 1.01099(18) 0.0288(8) Uani 1 1 d . . . . .
H9 H 0.872444 0.156745 0.980032 0.035 Uiso 1 1 calc R U . . .
C10 C 0.88917(16) 0.0514(6) 1.0700(2) 0.0409(10) Uani 1 1 d . . . . .
H10A H 0.880837 0.096916 1.098896 0.049 Uiso 1 1 calc R U . . .
H10B H 0.872648 -0.088510 1.049610 0.049 Uiso 1 1 calc R U . . .
C11 C 0.94843(17) 0.0320(6) 1.1161(2) 0.0488(11) Uani 1 1 d . . . . .
H11A H 0.956668 -0.026220 1.088208 0.059 Uiso 1 1 calc R U . . .
H11B H 0.962283 -0.067495 1.155003 0.059 Uiso 1 1 calc R U . . .
C12 C 0.97540(17) 0.2462(6) 1.1463(2) 0.0436(10) Uani 1 1 d . . . . .
H12A H 0.970083 0.298739 1.177860 0.052 Uiso 1 1 calc R U . . .
H12B H 1.013813 0.230941 1.174113 0.052 Uiso 1 1 calc R U . . .
C13 C 0.95258(17) 0.4035(6) 1.0872(2) 0.0479(11) Uani 1 1 d . . . . .
H13A H 0.961164 0.357603 1.058635 0.057 Uiso 1 1 calc R U . . .
H13B H 0.968947 0.543768 1.107438 0.057 Uiso 1 1 calc R U . . .
C14 C 0.89302(16) 0.4224(5) 1.0405(2) 0.0359(9) Uani 1 1 d . . . . .
H14A H 0.884580 0.482290 1.067985 0.043 Uiso 1 1 calc R U . . .
H14B H 0.879276 0.520615 1.001338 0.043 Uiso 1 1 calc R U . . .

loop_
_atom_site_aniso_label
_atom_site_aniso_U_11
_atom_site_aniso_U_22
_atom_site_aniso_U_33
_atom_site_aniso_U_23
_atom_site_aniso_U_13
_atom_site_aniso_U_12
P1 0.0214(6) 0.0198(5) 0.0205(5) -0.0012(3) 0.0125(5) -0.0015(4)
F1 0.039(2) 0.207(4) 0.070(2) -0.040(2) 0.0386(18) -0.009(2)
F2 0.091(3) 0.107(3) 0.134(3) -0.036(2) 0.082(3) -0.057(2)
F3 0.0277(18) 0.197(4) 0.0359(16) -0.0288(19) 0.0122(15) -0.006(2)
O1 0.0204(15) 0.0347(13) 0.0282(13) -0.0067(11) 0.0135(13) -0.0029(11)
O2 0.0285(16) 0.0256(12) 0.0289(13) -0.0043(10) 0.0205(13) -0.0030(11)
O3 0.0364(17) 0.0173(11) 0.0255(13) 0.0011(9) 0.0187(14) -0.0013(11)
O4 0.0285(16) 0.0248(12) 0.0261(13) 0.0021(10) 0.0187(13) 0.0031(11)
C1 0.025(2) 0.054(2) 0.036(2) -0.0031(19) 0.021(2) 0.0050(19)
C2 0.032(3) 0.105(4) 0.050(3) -0.023(3) 0.028(3) -0.015(3)
O5 0.071(2) 0.0363(15) 0.0510(18) -0.0130(13) 0.0491(19) -0.0195(15)
N1 0.0305(19) 0.0167(13) 0.0236(15) -0.0022(11) 0.0181(16) -0.0011(12)
C3 0.023(2) 0.0256(17) 0.0226(18) 0.0025(14) 0.0132(18) 0.0053(16)
C4 0.033(3) 0.0212(17) 0.028(2) 0.0009(15) 0.015(2) 0.0024(16)
C5 0.031(3) 0.033(2) 0.029(2) 0.0051(16) 0.012(2) 0.0114(18)
C6 0.029(3) 0.039(2) 0.033(2) -0.0021(18) 0.008(2) 0.0053(19)
C7 0.032(3) 0.033(2) 0.051(3) -0.0073(19) 0.020(2) -0.0030(19)
C8 0.025(2) 0.0247(18) 0.032(2) -0.0007(15) 0.013(2) -0.0016(16)
N2 0.0264(19) 0.0234(15) 0.0233(15) -0.0008(12) 0.0147(15) 0.0009(13)
C9 0.028(2) 0.0286(18) 0.0259(19) -0.0035(15) 0.0161(19) 0.0004(16)
C10 0.029(3) 0.035(2) 0.044(2) 0.0124(18) 0.018(2) 0.0046(19)
C11 0.033(3) 0.049(3) 0.047(3) 0.014(2) 0.019(2) 0.009(2)
C12 0.025(2) 0.059(3) 0.031(2) -0.0020(19) 0.011(2) -0.001(2)
C13 0.031(3) 0.044(2) 0.050(3) 0.001(2) 0.018(2) -0.009(2)
C14 0.030(3) 0.0284(19) 0.038(2) 0.0014(16) 0.018(2) -0.0022(17)

loop_
_atom_type_symbol
_atom_type_description
_atom_type_scat_dispersion_real
_atom_type_scat_dispersion_imag
_atom_type_scat_source
C C 0.0033 0.0016 'International Tables Vol C Tables 4.2.6.8 and 6.1.1.4'
H H 0.0000 0.0000 'International Tables Vol C Tables 4.2.6.8 and 6.1.1.4'
F F 0.0171 0.0103 'International Tables Vol C Tables 4.2.6.8 and 6.1.1.4'
N N 0.0061 0.0033 'International Tables Vol C Tables 4.2.6.8 and 6.1.1.4'
O O 0.0106 0.0060 'International Tables Vol C Tables 4.2.6.8 and 6.1.1.4'
P P 0.1023 0.0942 'International Tables Vol C Tables 4.2.6.8 and 6.1.1.4'

loop_
_geom_angle_atom_site_label_1
_geom_angle_atom_site_label_2
_geom_angle_atom_site_label_3
_geom_angle
_geom_angle_site_symmetry_1
_geom_angle_site_symmetry_3
_geom_angle_publ_flag
O2 P1 O1 102.59(13) . . ?
O2 P1 O3 114.29(13) . . ?
O2 P1 O4 113.54(13) . . ?
O3 P1 O1 106.52(13) . . ?
O3 P1 O4 112.35(12) . . ?
O4 P1 O1 106.48(13) . . ?
C1 O1 P1 119.2(2) . . ?
O1 C1 H1D 110.0 . . ?
O1 C1 H1E 110.0 . . ?
O1 C1 C2 108.5(3) . . ?
H1D C1 H1E 108.4 . . ?
C2 C1 H1D 110.0 . . ?
C2 C1 H1E 110.0 . . ?
F1 C2 F2 106.3(4) . . ?
F1 C2 C1 111.8(4) . . ?
F2 C2 C1 112.0(4) . . ?
F3 C2 F1 106.8(4) . . ?
F3 C2 F2 106.4(4) . . ?
F3 C2 C1 113.1(4) . . ?
H5C O5 H5D 109.3 . . ?
H1A N1 H1B 109.5 . . ?
H1A N1 H1C 109.5 . . ?
H1B N1 H1C 109.5 . . ?
C3 N1 H1A 109.5 . . ?
C3 N1 H1B 109.5 . . ?
C3 N1 H1C 109.5 . . ?
N1 C3 H3 108.7 . . ?
N1 C3 C4 109.0(3) . . ?
N1 C3 C8 110.0(3) . . ?
C4 C3 H3 108.7 . . ?
C4 C3 C8 111.8(3) . . ?
C8 C3 H3 108.7 . . ?
C3 C4 H4A 109.4 . . ?
C3 C4 H4B 109.4 . . ?
H4A C4 H4B 108.0 . . ?
C5 C4 C3 111.1(3) . . ?
C5 C4 H4A 109.4 . . ?
C5 C4 H4B 109.4 . . ?
C4 C5 H5A 109.3 . . ?
C4 C5 H5B 109.3 . . ?
C4 C5 C6 111.5(3) . . ?
H5A C5 H5B 108.0 . . ?
C6 C5 H5A 109.3 . . ?
C6 C5 H5B 109.3 . . ?
C5 C6 H6A 109.6 . . ?
C5 C6 H6B 109.6 . . ?
H6A C6 H6B 108.2 . . ?
C7 C6 C5 110.1(3) . . ?
C7 C6 H6A 109.6 . . ?
C7 C6 H6B 109.6 . . ?
C6 C7 H7A 109.4 . . ?
C6 C7 H7B 109.4 . . ?
C6 C7 C8 111.2(3) . . ?
H7A C7 H7B 108.0 . . ?
C8 C7 H7A 109.4 . . ?
C8 C7 H7B 109.4 . . ?
C3 C8 C7 110.2(3) . . ?
C3 C8 H8A 109.6 . . ?
C3 C8 H8B 109.6 . . ?
C7 C8 H8A 109.6 . . ?
C7 C8 H8B 109.6 . . ?
H8A C8 H8B 108.1 . . ?
H2A N2 H2B 109.5 . . ?
H2A N2 H2C 109.5 . . ?
H2B N2 H2C 109.5 . . ?
C9 N2 H2A 109.5 . . ?
C9 N2 H2B 109.5 . . ?
C9 N2 H2C 109.5 . . ?
N2 C9 H9 108.6 . . ?
N2 C9 C10 109.8(3) . . ?
N2 C9 C14 110.7(3) . . ?
C10 C9 H9 108.6 . . ?
C14 C9 H9 108.6 . . ?
C14 C9 C10 110.5(3) . . ?
C9 C10 H10A 109.3 . . ?
C9 C10 H10B 109.3 . . ?
H10A C10 H10B 108.0 . . ?
C11 C10 C9 111.5(3) . . ?
C11 C10 H10A 109.3 . . ?
C11 C10 H10B 109.3 . . ?
C10 C11 H11A 109.4 . . ?
C10 C11 H11B 109.4 . . ?
C10 C11 C12 111.1(3) . . ?
H11A C11 H11B 108.0 . . ?
C12 C11 H11A 109.4 . . ?
C12 C11 H11B 109.4 . . ?
C11 C12 H12A 109.7 . . ?
C11 C12 H12B 109.7 . . ?
H12A C12 H12B 108.2 . . ?
C13 C12 C11 110.0(3) . . ?
C13 C12 H12A 109.7 . . ?
C13 C12 H12B 109.7 . . ?
C12 C13 H13A 109.3 . . ?
C12 C13 H13B 109.3 . . ?
C12 C13 C14 111.5(3) . . ?
H13A C13 H13B 108.0 . . ?
C14 C13 H13A 109.3 . . ?
C14 C13 H13B 109.3 . . ?
C9 C14 C13 111.5(3) . . ?
C9 C14 H14A 109.3 . . ?
C9 C14 H14B 109.3 . . ?
C13 C14 H14A 109.3 . . ?
C13 C14 H14B 109.3 . . ?
H14A C14 H14B 108.0 . . ?

loop_
_geom_bond_atom_site_label_1
_geom_bond_atom_site_label_2
_geom_bond_distance
_geom_bond_site_symmetry_2
_geom_bond_publ_flag
P1 O1 1.634(3) . ?
P1 O2 1.504(2) . ?
P1 O3 1.515(2) . ?
P1 O4 1.517(2) . ?
F1 C2 1.337(5) . ?
F2 C2 1.339(6) . ?
F3 C2 1.332(5) . ?
O1 C1 1.406(4) . ?
C1 H1D 0.9900 . ?
C1 H1E 0.9900 . ?
C1 C2 1.474(6) . ?
O5 H5C 0.8561 . ?
O5 H5D 0.8527 . ?
N1 H1A 0.9100 . ?
N1 H1B 0.9100 . ?
N1 H1C 0.9100 . ?
N1 C3 1.489(4) . ?
C3 H3 1.0000 . ?
C3 C4 1.526(4) . ?
C3 C8 1.527(4) . ?
C4 H4A 0.9900 . ?
C4 H4B 0.9900 . ?
C4 C5 1.513(5) . ?
C5 H5A 0.9900 . ?
C5 H5B 0.9900 . ?
C5 C6 1.522(5) . ?
C6 H6A 0.9900 . ?
C6 H6B 0.9900 . ?
C6 C7 1.522(5) . ?
C7 H7A 0.9900 . ?
C7 H7B 0.9900 . ?
C7 C8 1.529(5) . ?
C8 H8A 0.9900 . ?
C8 H8B 0.9900 . ?
N2 H2A 0.9100 . ?
N2 H2B 0.9100 . ?
N2 H2C 0.9100 . ?
N2 C9 1.493(4) . ?
C9 H9 1.0000 . ?
C9 C10 1.522(5) . ?
C9 C14 1.513(5) . ?
C10 H10A 0.9900 . ?
C10 H10B 0.9900 . ?
C10 C11 1.514(5) . ?
C11 H11A 0.9900 . ?
C11 H11B 0.9900 . ?
C11 C12 1.526(5) . ?
C12 H12A 0.9900 . ?
C12 H12B 0.9900 . ?
C12 C13 1.519(5) . ?
C13 H13A 0.9900 . ?
C13 H13B 0.9900 . ?
C13 C14 1.521(5) . ?
C14 H14A 0.9900 . ?
C14 H14B 0.9900 . ?

loop_
_geom_hbond_atom_site_label_D
_geom_hbond_atom_site_label_H
_geom_hbond_atom_site_label_A
_geom_hbond_distance_DH
_geom_hbond_distance_HA
_geom_hbond_distance_DA
_geom_hbond_angle_DHA
_geom_hbond_site_symmetry_A
_geom_hbond_publ_flag
O5 H5C O4 0.86 1.93 2.781(3) 173.3 . yes
O5 H5D O4 0.85 1.95 2.794(3) 171.3 7_656 yes
N1 H1A O3 0.91 1.83 2.722(3) 164.8 1_565 yes
N1 H1B O2 0.91 1.89 2.787(3) 167.7 4_656 yes
N1 H1C O2 0.91 1.83 2.744(3) 177.6 . yes
N2 H2A O3 0.91 1.88 2.762(3) 162.0 4_656 yes
N2 H2B O5 0.91 1.92 2.755(3) 151.1 6_566 yes
N2 H2C O4 0.91 1.87 2.781(3) 175.1 4_646 yes

loop_
_geom_torsion_atom_site_label_1
_geom_torsion_atom_site_label_2
_geom_torsion_atom_site_label_3
_geom_torsion_atom_site_label_4
_geom_torsion
_geom_torsion_site_symmetry_1
_geom_torsion_site_symmetry_2
_geom_torsion_site_symmetry_3
_geom_torsion_site_symmetry_4
_geom_torsion_publ_flag
P1 O1 C1 C2 165.7(3) . . . . ?
O1 C1 C2 F1 -178.2(4) . . . . ?
O1 C1 C2 F2 -59.0(4) . . . . ?
O1 C1 C2 F3 61.2(5) . . . . ?
O2 P1 O1 C1 -178.1(2) . . . . ?
O3 P1 O1 C1 61.5(3) . . . . ?
O4 P1 O1 C1 -58.6(3) . . . . ?
N1 C3 C4 C5 -176.5(2) . . . . ?
N1 C3 C8 C7 176.1(3) . . . . ?
C3 C4 C5 C6 55.5(4) . . . . ?
C4 C3 C8 C7 54.9(4) . . . . ?
C4 C5 C6 C7 -57.0(4) . . . . ?
C5 C6 C7 C8 57.6(4) . . . . ?
C6 C7 C8 C3 -56.6(4) . . . . ?
C8 C3 C4 C5 -54.6(4) . . . . ?
N2 C9 C10 C11 -178.1(3) . . . . ?
N2 C9 C14 C13 177.1(3) . . . . ?
C9 C10 C11 C12 56.7(4) . . . . ?
C10 C9 C14 C13 55.3(4) . . . . ?
C10 C11 C12 C13 -56.3(4) . . . . ?
C11 C12 C13 C14 56.0(4) . . . . ?
C12 C13 C14 C9 -56.3(4) . . . . ?
C14 C9 C10 C11 -55.7(4) . . . . ?
